data_2106104
loop_
_publ_author_name
'Lutz, H. D.'
'Engelen, B.'
'Freiburg, C.'

_publ_section_title
;
 Bariumbromiddihydrat
;
_journal_issue 2
_journal_name_full 'Acta Crystallographica B (24,1968-38,1982)'
_journal_page_first 437
_journal_page_last 438
_journal_paper_doi 10.1107/S0567740880003421
_journal_volume 36
_journal_year 1980
_chemical_formula_sum 'Ba Br2 H4 O2'
_chemical_name_systematic 'Ba Br2 (H2 O)2'
_space_group_IT_number 15
_symmetry_space_group_name_Hall '-C 2yc'
_symmetry_space_group_name_H-M 'C 1 2/c 1'
_cell_angle_alpha 90
_cell_angle_beta 113.6
_cell_angle_gamma 90
_cell_formula_units_Z 4
_cell_length_a 10.429
_cell_length_b 7.195
_cell_length_c 8.375
_cell_volume 575.872
_citation_journal_id_ASTM ACBCAR
_cod_data_source_file Lutz_ACBCAR_1980_657.cif
_cod_data_source_block H4Ba1Br2O2
_cod_original_cell_volume 575.8716
_cod_original_formula_sum 'H4 Ba1 Br2 O2'
_cod_database_code 2106104

loop_
_symmetry_equiv_pos_as_xyz
x,y,z
-x,y,-z+1/2
-x,-y,-z
x,-y,z-1/2
x+1/2,y+1/2,z
-x+1/2,y+1/2,-z+1/2
-x+1/2,-y+1/2,-z
x+1/2,-y+1/2,z-1/2

loop_
_atom_site_label
_atom_site_type_symbol
_atom_site_fract_x
_atom_site_fract_y
_atom_site_fract_z
_atom_site_occupancy
_atom_site_U_iso_or_equiv
_atom_site_attached_hydrogens
O1 O-2 0.0095 0.7607 0.4434 1 0.0 2
Ba1 Ba+2 0 0.10108 0.25 1 0.0 0
Br1 Br-1 0.21723 0.47118 0.34926 1 0.0 0
